data_7116563
loop_
_publ_author_name
'Abe, Hideki'
'Itaya, Satoko'
'Sasaki, Kei'
'Kobayashi, Toyoharu'
'Ito, Hisanaka'

_publ_section_title
;
 Total synthesis of the proposed structure of a polyketide from
 Phialomyces macrosporus
;
_journal_coden_ASTM CHCOFS
_journal_issue 17
_journal_name_full
;
 Chemical Communications (Cambridge, United Kingdom)
;
_journal_page_first 3586
_journal_page_last 3589
_journal_paper_doi 10.1039/c5cc00129c
_journal_volume 51
_journal_year 2015
_chemical_formula_moiety 'C13 H16 O5'
_chemical_formula_sum 'C13 H16 O5'
_chemical_formula_weight 252.26
_space_group_IT_number 2
_symmetry_cell_setting triclinic
_symmetry_space_group_name_Hall '-P 1'
_symmetry_space_group_name_H-M 'P -1'
_atom_sites_solution_hydrogens geom
_atom_sites_solution_primary direct
_atom_sites_solution_secondary difmap
_audit_creation_date '28 September 2012'
_audit_creation_method SHELXL-97
_audit_update_record
;
2014-12-17 deposited with the CCDC.
2015-01-22 downloaded from the CCDC.
;
_cell_angle_alpha 109.346(3)
_cell_angle_beta 90.415(4)
_cell_angle_gamma 98.193(3)
_cell_formula_units_Z 4
_cell_length_a 7.353(2)
_cell_length_b 12.521(4)
_cell_length_c 13.790(4)
_cell_measurement_reflns_used 2906
_cell_measurement_temperature 90
_cell_measurement_theta_max 27.53
_cell_measurement_theta_min 2.71
_cell_volume 1183.7(6)
_computing_cell_refinement 'APEX2 (Bruker AXS, 2006)'
_computing_data_collection 'APEX2 (Bruker AXS, 2006)'
_computing_data_reduction 'SAINT (Bruker AXS, 2004)'
_computing_molecular_graphics 'XSHEL (Bruker AXS,2002)'
_computing_publication_material 'XCIF (Bruker AXS, 2001)'
_computing_structure_refinement 'SHELXL-97 (Sheldrick, 1997)'
_computing_structure_solution 'SHELXS-97 (Sheldrick, 1997)'
_diffrn_ambient_temperature 90
_diffrn_detector_area_resol_mean 8.333
_diffrn_measured_fraction_theta_full 0.995
_diffrn_measured_fraction_theta_max 0.995
_diffrn_measurement_device_type 'Bruker APEXII CCD area detector'
_diffrn_measurement_method 'phi and omega scans'
_diffrn_radiation_monochromator 'Bruker Helios multilayer confocal mirror'
_diffrn_radiation_source 'Bruker TXS fine-focus rotating anode'
_diffrn_radiation_type MoK\a
_diffrn_radiation_wavelength 0.71073
_diffrn_reflns_av_R_equivalents 0.0330
_diffrn_reflns_av_sigmaI/netI 0.0405
_diffrn_reflns_limit_h_max 8
_diffrn_reflns_limit_h_min -8
_diffrn_reflns_limit_k_max 14
_diffrn_reflns_limit_k_min -14
_diffrn_reflns_limit_l_max 16
_diffrn_reflns_limit_l_min -16
_diffrn_reflns_number 11419
_diffrn_reflns_theta_full 25.02
_diffrn_reflns_theta_max 25.02
_diffrn_reflns_theta_min 2.71
_exptl_absorpt_coefficient_mu 0.109
_exptl_absorpt_correction_T_max 0.9733
_exptl_absorpt_correction_T_min 0.9476
_exptl_absorpt_correction_type analytical
_exptl_absorpt_process_details
;
Crystal Faces plugin in Bruker APEX2 software
;
_exptl_crystal_colour colourless
_exptl_crystal_density_diffrn 1.416
_exptl_crystal_density_method 'not measured'
_exptl_crystal_description block
_exptl_crystal_F_000 536
_exptl_crystal_size_max 0.50
_exptl_crystal_size_mid 0.40
_exptl_crystal_size_min 0.25
_refine_diff_density_max 0.372
_refine_diff_density_min -0.271
_refine_diff_density_rms 0.048
_refine_ls_extinction_method none
_refine_ls_goodness_of_fit_ref 1.017
_refine_ls_hydrogen_treatment constr
_refine_ls_matrix_type full
_refine_ls_number_parameters 333
_refine_ls_number_reflns 4163
_refine_ls_number_restraints 0
_refine_ls_restrained_S_all 1.017
_refine_ls_R_factor_all 0.0621
_refine_ls_R_factor_gt 0.0424
_refine_ls_shift/su_max 0.000
_refine_ls_shift/su_mean 0.000
_refine_ls_structure_factor_coef Fsqd
_refine_ls_weighting_details 'calc w=1/[\s^2^(Fo^2^)+(0.0604P)^2^+0.3390P] where P=(Fo^2^+2Fc^2^)/3'
_refine_ls_weighting_scheme calc
_refine_ls_wR_factor_gt 0.1045
_refine_ls_wR_factor_ref 0.1149
_reflns_number_gt 3146
_reflns_number_total 4163
_reflns_threshold_expression >2sigma(I)
_cod_data_source_file c5cc00129c2.cif
_cod_data_source_block p-1
_cod_database_code 7116563

loop_
_symmetry_equiv_pos_as_xyz
'x, y, z'
'-x, -y, -z'

loop_
_atom_site_label
_atom_site_type_symbol
_atom_site_fract_x
_atom_site_fract_y
_atom_site_fract_z
_atom_site_U_iso_or_equiv
_atom_site_adp_type
_atom_site_occupancy
_atom_site_symmetry_multiplicity
_atom_site_calc_flag
_atom_site_refinement_flags
C1 C 0.3868(3) 0.24743(17) 0.75425(14) 0.0159(4) Uani 1 1 d .
C2 C 0.5163(3) 0.15820(17) 0.71232(15) 0.0171(4) Uani 1 1 d .
C3 C 0.7027(3) 0.21618(17) 0.68833(16) 0.0192(5) Uani 1 1 d .
H3 H 0.6776 0.2513 0.6351 0.023 Uiso 1 1 calc R
C4 C 0.8027(3) 0.31118(17) 0.78194(15) 0.0189(5) Uani 1 1 d .
H4A H 0.8419 0.2780 0.8331 0.023 Uiso 1 1 calc R
H4B H 0.9137 0.3506 0.7607 0.023 Uiso 1 1 calc R
C5 C 0.6746(3) 0.39471(17) 0.82840(14) 0.0153(4) Uani 1 1 d .
C6 C 0.7048(3) 0.50815(17) 0.88604(15) 0.0162(4) Uani 1 1 d .
C7 C 0.4031(3) 0.45851(16) 0.86405(15) 0.0169(4) Uani 1 1 d .
H7 H 0.2749 0.4618 0.8669 0.020 Uiso 1 1 calc R
C8 C 0.4783(3) 0.36243(17) 0.81430(15) 0.0160(4) Uani 1 1 d .
C9 C 0.8725(3) 0.59065(17) 0.92620(15) 0.0174(4) Uani 1 1 d .
C10 C 0.8528(3) 0.70920(17) 0.99516(16) 0.0207(5) Uani 1 1 d .
H10A H 0.8365 0.7080 1.0660 0.025 Uiso 1 1 calc R
H10B H 0.7399 0.7307 0.9721 0.025 Uiso 1 1 calc R
C11 C 1.0147(3) 0.80072(17) 0.99783(16) 0.0227(5) Uani 1 1 d .
H11A H 1.1308 0.7741 1.0095 0.027 Uiso 1 1 calc R
H11B H 1.0179 0.8130 0.9305 0.027 Uiso 1 1 calc R
C12 C 1.0007(3) 0.91305(18) 1.08239(17) 0.0284(5) Uani 1 1 d .
H12A H 0.8861 0.9397 1.0708 0.043 Uiso 1 1 calc R
H12B H 1.1058 0.9705 1.0817 0.043 Uiso 1 1 calc R
H12C H 1.0011 0.9015 1.1493 0.043 Uiso 1 1 calc R
C13 C 0.5334(3) 0.09773(19) 0.79022(17) 0.0252(5) Uani 1 1 d .
H13A H 0.4130 0.0558 0.7958 0.038 Uiso 1 1 calc R
H13B H 0.5765 0.1545 0.8575 0.038 Uiso 1 1 calc R
H13C H 0.6216 0.0439 0.7676 0.038 Uiso 1 1 calc R
C1B C 1.1279(3) 0.76867(17) 0.53877(15) 0.0170(4) Uani 1 1 d .
C2B C 0.9916(3) 0.84939(17) 0.59168(15) 0.0177(4) Uani 1 1 d .
C3B C 0.8171(3) 0.82790(17) 0.52088(16) 0.0192(5) Uani 1 1 d .
H3B H 0.8525 0.8455 0.4573 0.023 Uiso 1 1 calc R
C4B C 0.7157(3) 0.70530(16) 0.48984(15) 0.0174(4) Uani 1 1 d .
H4B1 H 0.6637 0.6903 0.5509 0.021 Uiso 1 1 calc R
H4B2 H 0.6131 0.6942 0.4389 0.021 Uiso 1 1 calc R
C5B C 0.8477(3) 0.62436(17) 0.44433(15) 0.0156(4) Uani 1 1 d .
C6B C 0.8225(3) 0.51565(17) 0.37570(15) 0.0168(4) Uani 1 1 d .
C7B C 1.1217(3) 0.56367(17) 0.41310(15) 0.0184(4) Uani 1 1 d .
H7B H 1.2500 0.5607 0.4146 0.022 Uiso 1 1 calc R
C8B C 1.0418(3) 0.65546(17) 0.46882(15) 0.0159(4) Uani 1 1 d .
C9B C 0.6555(3) 0.43656(17) 0.32456(15) 0.0177(4) Uani 1 1 d .
C10B C 0.6792(3) 0.32632(17) 0.24152(15) 0.0192(5) Uani 1 1 d .
H10C H 0.7752 0.2918 0.2660 0.023 Uiso 1 1 calc R
H10D H 0.7234 0.3441 0.1801 0.023 Uiso 1 1 calc R
C11B C 0.5049(3) 0.23892(18) 0.20997(16) 0.0230(5) Uani 1 1 d .
H11C H 0.4010 0.2774 0.2003 0.028 Uiso 1 1 calc R
H11D H 0.4763 0.2069 0.2658 0.028 Uiso 1 1 calc R
C12B C 0.5243(3) 0.14177(19) 0.11076(17) 0.0272(5) Uani 1 1 d .
H12D H 0.5468 0.1728 0.0546 0.041 Uiso 1 1 calc R
H12E H 0.4108 0.0861 0.0940 0.041 Uiso 1 1 calc R
H12F H 0.6278 0.1039 0.1199 0.041 Uiso 1 1 calc R
C13B C 0.9475(3) 0.83039(19) 0.69402(15) 0.0229(5) Uani 1 1 d .
H13D H 1.0589 0.8546 0.7401 0.034 Uiso 1 1 calc R
H13E H 0.9034 0.7490 0.6810 0.034 Uiso 1 1 calc R
H13F H 0.8520 0.8755 0.7262 0.034 Uiso 1 1 calc R
O1 O 0.21987(18) 0.22154(12) 0.73934(10) 0.0221(3) Uani 1 1 d .
O2 O 0.53647(17) 0.54779(11) 0.90842(10) 0.0178(3) Uani 1 1 d .
O3 O 1.02282(18) 0.56005(12) 0.90539(11) 0.0223(3) Uani 1 1 d .
O4 O 0.44364(18) 0.07896(12) 0.61503(10) 0.0207(3) Uani 1 1 d .
H4 H 0.3450 0.0404 0.6227 0.031 Uiso 1 1 calc R
O5 O 0.82450(18) 0.13659(12) 0.64782(12) 0.0259(4) Uani 1 1 d .
H5 H 0.7639 0.0731 0.6128 0.039 Uiso 1 1 calc R
O1B O 1.29359(18) 0.79593(12) 0.55737(11) 0.0228(3) Uani 1 1 d .
O2B O 0.99200(17) 0.47778(11) 0.35561(10) 0.0183(3) Uani 1 1 d .
O3B O 0.50413(18) 0.46362(12) 0.34905(11) 0.0237(3) Uani 1 1 d .
O4B O 1.08631(18) 0.96320(12) 0.61186(11) 0.0223(3) Uani 1 1 d .
H4B3 H 1.0141 1.0104 0.6365 0.033 Uiso 1 1 calc R
O5B O 0.70013(19) 0.90666(12) 0.57642(11) 0.0242(4) Uani 1 1 d .
H5B H 0.6094 0.9036 0.5377 0.036 Uiso 1 1 calc R

loop_
_atom_site_aniso_label
_atom_site_aniso_U_11
_atom_site_aniso_U_22
_atom_site_aniso_U_33
_atom_site_aniso_U_23
_atom_site_aniso_U_13
_atom_site_aniso_U_12
C1 0.0120(10) 0.0214(11) 0.0148(10) 0.0060(9) 0.0021(8) 0.0040(8)
C2 0.0112(10) 0.0174(11) 0.0191(10) 0.0017(9) -0.0017(8) 0.0015(8)
C3 0.0114(10) 0.0199(11) 0.0236(11) 0.0021(9) 0.0028(8) 0.0062(8)
C4 0.0097(10) 0.0180(11) 0.0244(11) 0.0013(9) 0.0000(8) 0.0020(8)
C5 0.0118(10) 0.0209(11) 0.0145(10) 0.0068(8) 0.0001(8) 0.0047(8)
C6 0.0096(10) 0.0222(11) 0.0182(10) 0.0065(9) 0.0051(8) 0.0073(8)
C7 0.0081(10) 0.0197(11) 0.0215(11) 0.0056(9) 0.0006(8) 0.0008(8)
C8 0.0103(10) 0.0215(11) 0.0168(10) 0.0065(9) 0.0015(8) 0.0041(8)
C9 0.0140(10) 0.0215(11) 0.0170(10) 0.0060(9) 0.0026(8) 0.0048(8)
C10 0.0126(10) 0.0214(11) 0.0244(11) 0.0025(9) 0.0029(8) 0.0031(9)
C11 0.0182(11) 0.0232(12) 0.0244(11) 0.0056(9) 0.0036(9) 0.0010(9)
C12 0.0250(12) 0.0219(12) 0.0321(13) 0.0028(10) 0.0042(10) -0.0014(9)
C13 0.0207(11) 0.0260(12) 0.0298(12) 0.0100(10) -0.0004(9) 0.0050(9)
C1B 0.0135(11) 0.0234(11) 0.0154(10) 0.0075(9) 0.0021(8) 0.0041(8)
C2B 0.0109(10) 0.0164(11) 0.0236(11) 0.0041(9) 0.0011(8) 0.0020(8)
C3B 0.0133(10) 0.0200(11) 0.0234(11) 0.0046(9) 0.0005(8) 0.0055(8)
C4B 0.0096(10) 0.0208(11) 0.0209(10) 0.0046(9) 0.0011(8) 0.0055(8)
C5B 0.0111(10) 0.0185(11) 0.0174(10) 0.0063(9) 0.0023(8) 0.0026(8)
C6B 0.0112(10) 0.0201(11) 0.0213(11) 0.0071(9) 0.0060(8) 0.0087(8)
C7B 0.0109(10) 0.0225(11) 0.0222(11) 0.0083(9) 0.0005(8) 0.0020(8)
C8B 0.0123(10) 0.0183(11) 0.0179(10) 0.0062(9) 0.0018(8) 0.0051(8)
C9B 0.0165(11) 0.0189(11) 0.0198(11) 0.0085(9) 0.0022(8) 0.0045(9)
C10B 0.0155(10) 0.0194(11) 0.0233(11) 0.0068(9) 0.0033(8) 0.0056(8)
C11B 0.0167(11) 0.0224(12) 0.0256(12) 0.0034(10) 0.0035(9) 0.0008(9)
C12B 0.0222(12) 0.0256(12) 0.0285(12) 0.0035(10) 0.0017(9) -0.0005(9)
C13B 0.0175(11) 0.0264(12) 0.0227(11) 0.0044(9) 0.0029(9) 0.0059(9)
O1 0.0099(8) 0.0254(8) 0.0271(8) 0.0035(7) 0.0014(6) 0.0025(6)
O2 0.0104(7) 0.0171(7) 0.0242(8) 0.0041(6) 0.0021(6) 0.0036(6)
O3 0.0115(7) 0.0247(8) 0.0287(8) 0.0051(7) 0.0039(6) 0.0055(6)
O4 0.0135(7) 0.0199(8) 0.0232(8) 0.0004(6) -0.0005(6) 0.0012(6)
O5 0.0134(7) 0.0216(8) 0.0347(9) -0.0024(7) 0.0016(6) 0.0058(6)
O1B 0.0099(7) 0.0296(8) 0.0249(8) 0.0036(7) -0.0002(6) 0.0037(6)
O2B 0.0113(7) 0.0195(8) 0.0237(8) 0.0054(6) 0.0031(6) 0.0052(6)
O3B 0.0122(7) 0.0244(8) 0.0315(8) 0.0043(7) 0.0039(6) 0.0055(6)
O4B 0.0129(7) 0.0165(8) 0.0334(9) 0.0032(7) 0.0009(6) 0.0021(6)
O5B 0.0119(7) 0.0211(8) 0.0345(9) 0.0010(7) -0.0023(6) 0.0063(6)

loop_
_atom_type_symbol
_atom_type_description
_atom_type_scat_dispersion_real
_atom_type_scat_dispersion_imag
_atom_type_scat_source
C C 0.0033 0.0016 'International Tables Vol C Tables 4.2.6.8 and 6.1.1.4'
H H 0.0000 0.0000 'International Tables Vol C Tables 4.2.6.8 and 6.1.1.4'
O O 0.0106 0.0060 'International Tables Vol C Tables 4.2.6.8 and 6.1.1.4'

loop_
_geom_angle_atom_site_label_1
_geom_angle_atom_site_label_2
_geom_angle_atom_site_label_3
_geom_angle
O1 C1 C8 123.42(18)
O1 C1 C2 121.43(18)
C8 C1 C2 115.14(16)
O4 C2 C13 111.00(16)
O4 C2 C1 109.87(15)
C13 C2 C1 107.72(16)
O4 C2 C3 104.02(15)
C13 C2 C3 113.84(16)
C1 C2 C3 110.36(16)
O5 C3 C4 107.59(15)
O5 C3 C2 112.10(16)
C4 C3 C2 113.50(16)
O5 C3 H3 107.8
C4 C3 H3 107.8
C2 C3 H3 107.8
C5 C4 C3 108.70(16)
C5 C4 H4A 109.9
C3 C4 H4A 109.9
C5 C4 H4B 109.9
C3 C4 H4B 109.9
H4A C4 H4B 108.3
C6 C5 C8 105.95(17)
C6 C5 C4 132.23(18)
C8 C5 C4 121.81(17)
C5 C6 O2 109.65(16)
C5 C6 C9 132.91(17)
O2 C6 C9 117.43(17)
O2 C7 C8 110.42(16)
O2 C7 H7 124.8
C8 C7 H7 124.8
C7 C8 C5 106.85(17)
C7 C8 C1 129.42(17)
C5 C8 C1 123.71(17)
O3 C9 C6 119.35(18)
O3 C9 C10 122.49(18)
C6 C9 C10 118.12(16)
C9 C10 C11 114.52(16)
C9 C10 H10A 108.6
C11 C10 H10A 108.6
C9 C10 H10B 108.6
C11 C10 H10B 108.6
H10A C10 H10B 107.6
C12 C11 C10 111.34(17)
C12 C11 H11A 109.4
C10 C11 H11A 109.4
C12 C11 H11B 109.4
C10 C11 H11B 109.4
H11A C11 H11B 108.0
C11 C12 H12A 109.5
C11 C12 H12B 109.5
H12A C12 H12B 109.5
C11 C12 H12C 109.5
H12A C12 H12C 109.5
H12B C12 H12C 109.5
C2 C13 H13A 109.5
C2 C13 H13B 109.5
H13A C13 H13B 109.5
C2 C13 H13C 109.5
H13A C13 H13C 109.5
H13B C13 H13C 109.5
O1B C1B C8B 123.32(18)
O1B C1B C2B 121.79(18)
C8B C1B C2B 114.82(16)
O4B C2B C13B 109.50(16)
O4B C2B C1B 106.09(15)
C13B C2B C1B 107.83(16)
O4B C2B C3B 110.37(16)
C13B C2B C3B 112.14(16)
C1B C2B C3B 110.70(16)
O5B C3B C4B 110.15(16)
O5B C3B C2B 106.47(16)
C4B C3B C2B 113.38(16)
O5B C3B H3B 108.9
C4B C3B H3B 108.9
C2B C3B H3B 108.9
C5B C4B C3B 108.98(16)
C5B C4B H4B1 109.9
C3B C4B H4B1 109.9
C5B C4B H4B2 109.9
C3B C4B H4B2 109.9
H4B1 C4B H4B2 108.3
C6B C5B C8B 106.18(17)
C6B C5B C4B 131.92(18)
C8B C5B C4B 121.89(17)
C5B C6B O2B 109.69(17)
C5B C6B C9B 132.05(17)
O2B C6B C9B 118.25(17)
O2B C7B C8B 110.32(17)
O2B C7B H7B 124.8
C8B C7B H7B 124.8
C7B C8B C5B 106.81(17)
C7B C8B C1B 129.68(18)
C5B C8B C1B 123.47(17)
O3B C9B C6B 119.27(18)
O3B C9B C10B 122.82(18)
C6B C9B C10B 117.89(17)
C9B C10B C11B 114.17(16)
C9B C10B H10C 108.7
C11B C10B H10C 108.7
C9B C10B H10D 108.7
C11B C10B H10D 108.7
H10C C10B H10D 107.6
C10B C11B C12B 111.83(17)
C10B C11B H11C 109.3
C12B C11B H11C 109.3
C10B C11B H11D 109.3
C12B C11B H11D 109.3
H11C C11B H11D 107.9
C11B C12B H12D 109.5
C11B C12B H12E 109.5
H12D C12B H12E 109.5
C11B C12B H12F 109.5
H12D C12B H12F 109.5
H12E C12B H12F 109.5
C2B C13B H13D 109.5
C2B C13B H13E 109.5
H13D C13B H13E 109.5
C2B C13B H13F 109.5
H13D C13B H13F 109.5
H13E C13B H13F 109.5
C7 O2 C6 107.13(15)
C2 O4 H4 109.5
C3 O5 H5 109.5
C7B O2B C6B 107.00(15)
C2B O4B H4B3 109.5
C3B O5B H5B 109.5

loop_
_geom_bond_atom_site_label_1
_geom_bond_atom_site_label_2
_geom_bond_distance
C1 O1 1.222(2)
C1 C8 1.462(3)
C1 C2 1.540(3)
C2 O4 1.424(2)
C2 C13 1.519(3)
C2 C3 1.548(3)
C3 O5 1.414(2)
C3 C4 1.530(3)
C3 H3 1.0000
C4 C5 1.496(3)
C4 H4A 0.9900
C4 H4B 0.9900
C5 C6 1.363(3)
C5 C8 1.436(3)
C6 O2 1.397(2)
C6 C9 1.464(3)
C7 O2 1.346(2)
C7 C8 1.368(3)
C7 H7 0.9500
C9 O3 1.226(2)
C9 C10 1.502(3)
C10 C11 1.521(3)
C10 H10A 0.9900
C10 H10B 0.9900
C11 C12 1.518(3)
C11 H11A 0.9900
C11 H11B 0.9900
C12 H12A 0.9800
C12 H12B 0.9800
C12 H12C 0.9800
C13 H13A 0.9800
C13 H13B 0.9800
C13 H13C 0.9800
C1B O1B 1.219(2)
C1B C8B 1.473(3)
C1B C2B 1.539(3)
C2B O4B 1.430(2)
C2B C13B 1.536(3)
C2B C3B 1.543(3)
C3B O5B 1.432(2)
C3B C4B 1.526(3)
C3B H3B 1.0000
C4B C5B 1.494(3)
C4B H4B1 0.9900
C4B H4B2 0.9900
C5B C6B 1.362(3)
C5B C8B 1.432(3)
C6B O2B 1.394(2)
C6B C9B 1.471(3)
C7B O2B 1.351(2)
C7B C8B 1.367(3)
C7B H7B 0.9500
C9B O3B 1.227(2)
C9B C10B 1.507(3)
C10B C11B 1.518(3)
C10B H10C 0.9900
C10B H10D 0.9900
C11B C12B 1.524(3)
C11B H11C 0.9900
C11B H11D 0.9900
C12B H12D 0.9800
C12B H12E 0.9800
C12B H12F 0.9800
C13B H13D 0.9800
C13B H13E 0.9800
C13B H13F 0.9800
O4 H4 0.8400
O5 H5 0.8400
O4B H4B3 0.8400
O5B H5B 0.8400
